data_4106020
loop_
_publ_author_name
'Tardito, Saverio'
'Bassanetti, Irene'
'Bignardi, Chiara'
'Elviri, Lisa'
'Tegoni, Matteo'
'Mucchino, Claudio'
'Bussolati, Ovidio'
'Franchi-Gazzola, Renata'
'Marchi\`o, Luciano'

_publ_section_title
;
 Copper Binding Agents Acting as Copper Ionophores Lead to Caspase
 Inhibition and Paraptotic Cell Death in Human Cancer Cells
;
_journal_coden_ASTM JACSAT
_journal_issue 16
_journal_name_full 'Journal of the American Chemical Society'
_journal_page_first 6235
_journal_page_last 6242
_journal_paper_doi 10.1021/ja109413c
_journal_volume 133
_journal_year 2011
_chemical_formula_moiety 'C26 H38 Cl2 Cu N4 S'
_chemical_formula_sum 'C26 H38 Cl2 Cu N4 S'
_chemical_formula_weight 573.10
_space_group_IT_number 14
_symmetry_cell_setting monoclinic
_symmetry_space_group_name_Hall '-P 2ybc'
_symmetry_space_group_name_H-M 'P 1 21/c 1'
_atom_sites_solution_hydrogens geom
_atom_sites_solution_primary direct
_atom_sites_solution_secondary difmap
_audit_creation_method SHELXL-97
_cell_angle_alpha 90.00
_cell_angle_beta 90.740(2)
_cell_angle_gamma 90.00
_cell_formula_units_Z 4
_cell_length_a 10.011(1)
_cell_length_b 17.382(2)
_cell_length_c 17.323(2)
_cell_measurement_reflns_used 5849
_cell_measurement_temperature 293(2)
_cell_measurement_theta_max 27.03
_cell_measurement_theta_min 1.66
_cell_volume 3014.1(6)
_computing_cell_refinement Saint
_computing_data_collection Smart
_computing_data_reduction Saint
_computing_structure_refinement 'SHELXL-97 (Sheldrick, 1997)'
_computing_structure_solution Sir2004
_diffrn_ambient_temperature 293(2)
_diffrn_measured_fraction_theta_full 0.993
_diffrn_measured_fraction_theta_max 0.993
_diffrn_measurement_device_type 'Bruker Smart 1000 CCD'
_diffrn_measurement_method 'theta & omega scan'
_diffrn_radiation_monochromator graphite
_diffrn_radiation_source 'fine-focus sealed tube'
_diffrn_radiation_type MoK\a
_diffrn_radiation_wavelength 0.71073
_diffrn_reflns_av_R_equivalents 0.0582
_diffrn_reflns_av_sigmaI/netI 0.0889
_diffrn_reflns_limit_h_max 12
_diffrn_reflns_limit_h_min -12
_diffrn_reflns_limit_k_max 21
_diffrn_reflns_limit_k_min -22
_diffrn_reflns_limit_l_max 22
_diffrn_reflns_limit_l_min -22
_diffrn_reflns_number 22963
_diffrn_reflns_theta_full 27.03
_diffrn_reflns_theta_max 27.03
_diffrn_reflns_theta_min 1.66
_diffrn_standards_decay_% none
_exptl_absorpt_coefficient_mu 0.991
_exptl_absorpt_correction_T_max 1.000
_exptl_absorpt_correction_T_min 0.767
_exptl_absorpt_correction_type multi-scan
_exptl_absorpt_process_details SADABS
_exptl_crystal_colour green
_exptl_crystal_density_diffrn 1.263
_exptl_crystal_description plate
_exptl_crystal_F_000 1204
_exptl_crystal_size_max 0.25
_exptl_crystal_size_mid 0.13
_exptl_crystal_size_min 0.06
_refine_diff_density_max 0.483
_refine_diff_density_min -0.269
_refine_diff_density_rms 0.044
_refine_ls_extinction_method none
_refine_ls_goodness_of_fit_ref 1.009
_refine_ls_hydrogen_treatment constr
_refine_ls_matrix_type full
_refine_ls_number_parameters 329
_refine_ls_number_reflns 6555
_refine_ls_number_restraints 8
_refine_ls_restrained_S_all 1.085
_refine_ls_R_factor_all 0.1099
_refine_ls_R_factor_gt 0.0429
_refine_ls_shift/su_max 0.000
_refine_ls_shift/su_mean 0.000
_refine_ls_structure_factor_coef Fsqd
_refine_ls_weighting_details 'calc w=1/[\s^2^(Fo^2^)+(0.0131P)^2^+0.0000P] where P=(Fo^2^+2Fc^2^)/3'
_refine_ls_weighting_scheme calc
_refine_ls_wR_factor_gt 0.0646
_refine_ls_wR_factor_ref 0.0705
_reflns_number_gt 2969
_reflns_number_total 6555
_reflns_threshold_expression >2sigma(I)
_cod_data_source_file ja109413c_si_016.cif
_cod_data_source_block pp39ae
_cod_depositor_comments
;
 Updated bibliographic information.

 Antanas Vaitkus,
 2019-10-11
;
_cod_database_code 4106020

loop_
_symmetry_equiv_pos_as_xyz
'x, y, z'
'-x, y+1/2, -z+1/2'
'-x, -y, -z'
'x, -y-1/2, z-1/2'

loop_
_atom_site_label
_atom_site_type_symbol
_atom_site_fract_x
_atom_site_fract_y
_atom_site_fract_z
_atom_site_U_iso_or_equiv
_atom_site_adp_type
_atom_site_occupancy
_atom_site_symmetry_multiplicity
_atom_site_calc_flag
_atom_site_refinement_flags
_atom_site_disorder_assembly
_atom_site_disorder_group
Cu Cu 0.40606(4) 0.14769(2) 0.16104(2) 0.06009(14) Uani 1 1 d . . .
Cl1 Cl 0.34324(9) 0.23869(5) 0.24221(5) 0.0827(3) Uani 1 1 d . . .
Cl2 Cl 0.21365(8) 0.10793(5) 0.11487(6) 0.0949(3) Uani 1 1 d . . .
C32 C 0.7700(3) 0.22935(17) 0.08323(18) 0.0536(8) Uani 1 1 d . . .
N12 N 0.6899(2) 0.18637(13) 0.12839(14) 0.0503(6) Uani 1 1 d . B .
C72 C 0.9198(3) 0.22346(17) 0.08367(19) 0.0602(9) Uani 1 1 d . . .
H72 H 0.9437 0.1704 0.0971 0.072 Uiso 1 1 calc R . .
N11 N 0.6565(2) 0.05665(14) 0.16919(13) 0.0485(6) Uani 1 1 d . B .
N22 N 0.5578(2) 0.20556(14) 0.11812(14) 0.0564(7) Uani 1 1 d . . .
C31 C 0.7154(3) -0.01410(18) 0.17041(16) 0.0485(8) Uani 1 1 d . . .
N21 N 0.5191(2) 0.05115(14) 0.17396(14) 0.0568(7) Uani 1 1 d . . .
C13 C 0.7221(3) 0.12934(16) 0.18671(16) 0.0481(8) Uani 1 1 d D . .
H13 H 0.8187 0.1205 0.1853 0.058 Uiso 1 1 calc R A 1
C11 C 0.4937(3) -0.02466(19) 0.17517(19) 0.0669(10) Uani 1 1 d . . .
C81 C 0.9069(3) -0.01564(19) 0.08284(19) 0.0867(11) Uani 1 1 d . . .
H81A H 0.8774 -0.0584 0.0519 0.130 Uiso 1 1 calc R . .
H81B H 1.0026 -0.0125 0.0818 0.130 Uiso 1 1 calc R . .
H81C H 0.8692 0.0311 0.0626 0.130 Uiso 1 1 calc R . .
C82 C 0.9821(3) 0.27636(19) 0.1447(2) 0.1005(13) Uani 1 1 d . . .
H82A H 0.9644 0.3290 0.1313 0.151 Uiso 1 1 calc R . .
H82B H 1.0769 0.2680 0.1471 0.151 Uiso 1 1 calc R . .
H82C H 0.9442 0.2653 0.1941 0.151 Uiso 1 1 calc R . .
C22 C 0.6855(4) 0.27752(18) 0.04274(19) 0.0691(10) Uani 1 1 d . . .
H22 H 0.7106 0.3142 0.0067 0.083 Uiso 1 1 calc R . .
C21 C 0.6135(3) -0.06562(18) 0.17374(19) 0.0677(10) Uani 1 1 d . . .
H21 H 0.6221 -0.1189 0.1749 0.081 Uiso 1 1 calc R . .
C71 C 0.8624(3) -0.02674(16) 0.16423(17) 0.0523(8) Uani 1 1 d . . .
H71 H 0.9076 0.0119 0.1964 0.063 Uiso 1 1 calc R . .
C92 C 0.9760(3) 0.2404(2) 0.0053(2) 0.1082(14) Uani 1 1 d . . .
H92A H 0.9305 0.2098 -0.0329 0.162 Uiso 1 1 calc R . .
H92B H 1.0696 0.2284 0.0053 0.162 Uiso 1 1 calc R . .
H92C H 0.9638 0.2939 -0.0065 0.162 Uiso 1 1 calc R . .
C91 C 0.9015(3) -0.10536(19) 0.1944(2) 0.1080(14) Uani 1 1 d . . .
H91A H 0.8645 -0.1443 0.1612 0.162 Uiso 1 1 calc R . .
H91B H 0.8676 -0.1119 0.2456 0.162 Uiso 1 1 calc R . .
H91C H 0.9970 -0.1098 0.1957 0.162 Uiso 1 1 calc R . .
C41 C 0.3543(3) -0.0575(2) 0.1777(3) 0.1079(16) Uani 1 1 d . . .
H41 H 0.2912 -0.0150 0.1845 0.130 Uiso 1 1 calc R . .
C51 C 0.3209(4) -0.0973(3) 0.1041(4) 0.218(4) Uani 1 1 d . . .
H51A H 0.3449 -0.0651 0.0615 0.326 Uiso 1 1 calc R . .
H51B H 0.2267 -0.1077 0.1019 0.326 Uiso 1 1 calc R . .
H51C H 0.3694 -0.1449 0.1015 0.326 Uiso 1 1 calc R . .
C12 C 0.5567(3) 0.26163(19) 0.06526(19) 0.0615(9) Uani 1 1 d . . .
C42 C 0.4259(3) 0.2957(2) 0.0369(2) 0.0831(12) Uani 1 1 d . . .
H42 H 0.3555 0.2771 0.0710 0.100 Uiso 1 1 calc R . .
C61 C 0.3458(4) -0.1110(3) 0.2482(4) 0.189(3) Uani 1 1 d . . .
H61A H 0.3988 -0.1561 0.2396 0.283 Uiso 1 1 calc R . .
H61B H 0.2544 -0.1257 0.2559 0.283 Uiso 1 1 calc R . .
H61C H 0.3787 -0.0846 0.2932 0.283 Uiso 1 1 calc R . .
C52 C 0.4280(5) 0.3821(2) 0.0420(3) 0.184(3) Uani 1 1 d . . .
H52A H 0.4443 0.3973 0.0946 0.276 Uiso 1 1 calc R . .
H52B H 0.3435 0.4022 0.0247 0.276 Uiso 1 1 calc R . .
H52C H 0.4976 0.4018 0.0100 0.276 Uiso 1 1 calc R . .
C62 C 0.3930(4) 0.2692(3) -0.0425(3) 0.1472(19) Uani 1 1 d . . .
H62A H 0.4609 0.2863 -0.0772 0.221 Uiso 1 1 calc R . .
H62B H 0.3082 0.2901 -0.0584 0.221 Uiso 1 1 calc R . .
H62C H 0.3885 0.2140 -0.0433 0.221 Uiso 1 1 calc R . .
C23 C 0.6884(9) 0.1576(8) 0.2683(5) 0.073(5) Uani 0.802(2) 1 d P B 1
H23A H 0.5962 0.1746 0.2675 0.088 Uiso 0.802(2) 1 calc PR B 1
H23B H 0.7433 0.2023 0.2792 0.088 Uiso 0.802(2) 1 calc PR B 1
S13 S 0.70815(12) 0.09374(7) 0.34467(6) 0.0786(5) Uani 0.802(2) 1 d P B 1
C33 C 0.8803(3) 0.0789(4) 0.3534(3) 0.0641(14) Uani 0.802(2) 1 d PG B 1
C43 C 0.9211(8) 0.0102(3) 0.3874(3) 0.140(3) Uani 0.802(2) 1 d PG B 1
H43 H 0.8578 -0.0250 0.4041 0.168 Uiso 0.802(2) 1 calc PR B 1
C53 C 1.0565(9) -0.0057(3) 0.3965(4) 0.207(5) Uani 0.802(2) 1 d PG B 1
H53 H 1.0837 -0.0517 0.4193 0.249 Uiso 0.802(2) 1 calc PR B 1
C63 C 1.1510(4) 0.0470(6) 0.3716(4) 0.150(3) Uani 0.802(2) 1 d PG B 1
H63 H 1.2416 0.0363 0.3777 0.180 Uiso 0.802(2) 1 calc PR B 1
C73 C 1.1102(6) 0.1156(5) 0.3376(3) 0.121(2) Uani 0.802(2) 1 d PG B 1
H73 H 1.1735 0.1509 0.3209 0.146 Uiso 0.802(2) 1 calc PR B 1
C83 C 0.9749(8) 0.13160(19) 0.3284(2) 0.0916(18) Uani 0.802(2) 1 d PG B 1
H83 H 0.9476 0.1775 0.3057 0.110 Uiso 0.802(2) 1 calc PR B 1
C23A C 0.683(3) 0.164(3) 0.2649(17) 0.045(15) Uiso 0.198(2) 1 d PD B 2
H23C H 0.6369 0.1241 0.2936 0.054 Uiso 0.198(2) 1 calc PR B 2
H23D H 0.6189 0.2046 0.2549 0.054 Uiso 0.198(2) 1 calc PR B 2
S13A S 0.8043(5) 0.2002(3) 0.3233(3) 0.083(2) Uani 0.198(2) 1 d PD B 2
C33A C 0.9135(15) 0.1189(10) 0.3447(10) 0.068(4) Uani 0.198(2) 1 d PGD B 2
C43A C 0.8791(9) 0.0558(11) 0.3895(13) 0.068(4) Uani 0.198(2) 1 d PGD B 2
H43A H 0.7913 0.0493 0.4050 0.082 Uiso 0.198(2) 1 calc PR B 2
C53A C 0.9761(16) 0.0026(8) 0.4113(11) 0.068(4) Uani 0.198(2) 1 d PG B 2
H53A H 0.9531 -0.0397 0.4413 0.082 Uiso 0.198(2) 1 calc PR B 2
C63A C 1.1074(12) 0.0124(8) 0.3881(12) 0.068(4) Uani 0.198(2) 1 d PG B 2
H63A H 1.1723 -0.0233 0.4027 0.082 Uiso 0.198(2) 1 calc PR B 2
C73A C 1.1418(11) 0.0755(9) 0.3433(13) 0.068(4) Uani 0.198(2) 1 d PG B 2
H73A H 1.2297 0.0820 0.3278 0.082 Uiso 0.198(2) 1 calc PR B 2
C83A C 1.0448(19) 0.1287(8) 0.3215(11) 0.068(4) Uani 0.198(2) 1 d PGD B 2
H83A H 1.0678 0.1709 0.2915 0.082 Uiso 0.198(2) 1 calc PR B 2

loop_
_atom_site_aniso_label
_atom_site_aniso_U_11
_atom_site_aniso_U_22
_atom_site_aniso_U_33
_atom_site_aniso_U_23
_atom_site_aniso_U_13
_atom_site_aniso_U_12
Cu 0.0467(2) 0.0512(2) 0.0821(3) -0.0086(2) -0.0063(2) 0.0086(2)
Cl1 0.0729(6) 0.0718(6) 0.1036(7) -0.0290(5) 0.0076(5) 0.0069(5)
Cl2 0.0600(6) 0.0791(6) 0.1445(9) -0.0235(6) -0.0375(6) 0.0127(5)
C32 0.056(2) 0.042(2) 0.063(2) -0.0033(17) 0.0010(19) 0.0047(18)
N12 0.0440(17) 0.0434(16) 0.0632(18) 0.0039(14) -0.0095(14) 0.0080(14)
C72 0.048(2) 0.047(2) 0.085(3) 0.0026(19) -0.001(2) -0.0002(17)
N11 0.0396(17) 0.0394(16) 0.0662(17) -0.0002(13) -0.0075(13) 0.0041(13)
N22 0.0475(17) 0.0534(18) 0.0680(19) 0.0059(15) -0.0052(15) 0.0160(14)
C31 0.041(2) 0.042(2) 0.062(2) 0.0031(16) -0.0028(17) 0.0074(17)
N21 0.0340(16) 0.0455(17) 0.091(2) -0.0038(15) -0.0063(14) 0.0024(14)
C13 0.0391(18) 0.045(2) 0.060(2) 0.0002(17) -0.0104(16) 0.0032(15)
C11 0.050(2) 0.043(2) 0.107(3) 0.002(2) -0.002(2) 0.0003(19)
C81 0.072(3) 0.106(3) 0.083(3) -0.007(2) 0.014(2) 0.001(2)
C82 0.072(3) 0.088(3) 0.141(4) -0.017(3) -0.020(3) -0.006(2)
C22 0.071(3) 0.062(2) 0.074(3) 0.0235(19) 0.003(2) 0.020(2)
C21 0.048(2) 0.040(2) 0.115(3) 0.0023(19) 0.000(2) 0.0082(19)
C71 0.047(2) 0.044(2) 0.066(2) -0.0016(17) 0.0024(18) 0.0079(16)
C92 0.064(3) 0.156(4) 0.105(3) 0.017(3) 0.017(2) -0.001(3)
C91 0.066(3) 0.090(3) 0.169(4) 0.051(3) 0.011(3) 0.033(2)
C41 0.044(2) 0.051(2) 0.229(5) 0.012(3) 0.005(3) -0.002(2)
C51 0.074(3) 0.193(6) 0.384(10) -0.178(7) -0.040(5) -0.018(4)
C12 0.056(2) 0.064(2) 0.065(2) 0.0052(19) -0.001(2) 0.023(2)
C42 0.064(3) 0.103(3) 0.082(3) 0.029(2) -0.002(2) 0.037(2)
C61 0.074(3) 0.102(4) 0.391(9) 0.102(5) 0.049(4) -0.006(3)
C52 0.157(5) 0.106(4) 0.287(7) 0.003(4) -0.064(5) 0.089(4)
C62 0.103(4) 0.225(5) 0.113(4) 0.006(4) -0.042(3) 0.062(4)
C23 0.068(6) 0.080(7) 0.072(6) -0.015(3) -0.018(3) 0.015(3)
S13 0.0701(9) 0.1031(10) 0.0627(8) 0.0063(7) -0.0003(6) -0.0125(7)
C33 0.083(4) 0.069(4) 0.041(3) 0.002(3) -0.013(2) -0.008(3)
C43 0.112(5) 0.077(5) 0.229(8) 0.039(5) -0.088(5) -0.010(4)
C53 0.108(7) 0.112(6) 0.400(13) 0.001(7) -0.092(8) -0.003(5)
C63 0.101(6) 0.155(7) 0.191(8) -0.058(6) -0.041(5) 0.033(6)
C73 0.085(5) 0.190(8) 0.088(4) -0.017(5) -0.023(4) -0.028(5)
C83 0.069(4) 0.127(5) 0.078(4) 0.019(3) -0.025(3) -0.030(4)
S13A 0.091(4) 0.071(4) 0.086(4) -0.020(3) -0.019(3) 0.005(3)
C33A 0.038(5) 0.055(6) 0.111(10) 0.031(6) -0.018(6) 0.002(5)
C43A 0.038(5) 0.055(6) 0.111(10) 0.031(6) -0.018(6) 0.002(5)
C53A 0.038(5) 0.055(6) 0.111(10) 0.031(6) -0.018(6) 0.002(5)
C63A 0.038(5) 0.055(6) 0.111(10) 0.031(6) -0.018(6) 0.002(5)
C73A 0.038(5) 0.055(6) 0.111(10) 0.031(6) -0.018(6) 0.002(5)
C83A 0.038(5) 0.055(6) 0.111(10) 0.031(6) -0.018(6) 0.002(5)

loop_
_atom_type_symbol
_atom_type_description
_atom_type_scat_dispersion_real
_atom_type_scat_dispersion_imag
_atom_type_scat_source
C C 0.0033 0.0016 'International Tables Vol C Tables 4.2.6.8 and 6.1.1.4'
H H 0.0000 0.0000 'International Tables Vol C Tables 4.2.6.8 and 6.1.1.4'
N N 0.0061 0.0033 'International Tables Vol C Tables 4.2.6.8 and 6.1.1.4'
S S 0.1246 0.1234 'International Tables Vol C Tables 4.2.6.8 and 6.1.1.4'
Cl Cl 0.1484 0.1585 'International Tables Vol C Tables 4.2.6.8 and 6.1.1.4'
Cu Cu 0.3201 1.2651 'International Tables Vol C Tables 4.2.6.8 and 6.1.1.4'

loop_
_geom_angle_atom_site_label_1
_geom_angle_atom_site_label_2
_geom_angle_atom_site_label_3
_geom_angle
N22 Cu N21 91.83(10)
N22 Cu Cl2 134.51(8)
N21 Cu Cl2 105.40(7)
N22 Cu Cl1 95.82(7)
N21 Cu Cl1 132.98(7)
Cl2 Cu Cl1 101.65(4)
N12 C32 C22 105.4(3)
N12 C32 C72 123.9(3)
C22 C32 C72 130.6(3)
C32 N12 N22 111.6(2)
C32 N12 C13 130.8(3)
N22 N12 C13 117.5(3)
C32 C72 C92 111.5(3)
C32 C72 C82 111.2(3)
C92 C72 C82 110.6(3)
C32 C72 H72 107.8
C92 C72 H72 107.8
C82 C72 H72 107.8
C31 N11 N21 111.5(2)
C31 N11 C13 125.9(2)
N21 N11 C13 119.7(2)
C12 N22 N12 105.4(3)
C12 N22 Cu 129.0(2)
N12 N22 Cu 124.9(2)
C21 C31 N11 105.7(3)
C21 C31 C71 130.3(3)
N11 C31 C71 123.9(3)
C11 N21 N11 104.9(2)
C11 N21 Cu 134.9(2)
N11 N21 Cu 119.27(19)
N12 C13 N11 110.7(2)
N12 C13 C23A 107(2)
N11 C13 C23A 113.8(16)
N12 C13 C23 111.9(6)
N11 C13 C23 111.4(5)
C23A C13 C23 5(3)
N12 C13 H13 107.5
N11 C13 H13 107.5
C23A C13 H13 110.2
C23 C13 H13 107.5
N21 C11 C21 109.7(3)
N21 C11 C41 123.2(3)
C21 C11 C41 127.1(3)
C71 C81 H81A 109.5
C71 C81 H81B 109.5
H81A C81 H81B 109.5
C71 C81 H81C 109.5
H81A C81 H81C 109.5
H81B C81 H81C 109.5
C72 C82 H82A 109.5
C72 C82 H82B 109.5
H82A C82 H82B 109.5
C72 C82 H82C 109.5
H82A C82 H82C 109.5
H82B C82 H82C 109.5
C32 C22 C12 107.7(3)
C32 C22 H22 126.1
C12 C22 H22 126.1
C31 C21 C11 108.1(3)
C31 C21 H21 126.0
C11 C21 H21 126.0
C31 C71 C81 110.7(2)
C31 C71 C91 111.0(3)
C81 C71 C91 111.3(3)
C31 C71 H71 107.9
C81 C71 H71 107.9
C91 C71 H71 107.9
C72 C92 H92A 109.5
C72 C92 H92B 109.5
H92A C92 H92B 109.5
C72 C92 H92C 109.5
H92A C92 H92C 109.5
H92B C92 H92C 109.5
C71 C91 H91A 109.5
C71 C91 H91B 109.5
H91A C91 H91B 109.5
C71 C91 H91C 109.5
H91A C91 H91C 109.5
H91B C91 H91C 109.5
C51 C41 C11 110.5(4)
C51 C41 C61 112.7(4)
C11 C41 C61 108.2(3)
C51 C41 H41 108.5
C11 C41 H41 108.5
C61 C41 H41 108.5
C41 C51 H51A 109.5
C41 C51 H51B 109.5
H51A C51 H51B 109.5
C41 C51 H51C 109.5
H51A C51 H51C 109.5
H51B C51 H51C 109.5
N22 C12 C22 109.9(3)
N22 C12 C42 120.4(3)
C22 C12 C42 129.6(3)
C62 C42 C52 111.5(3)
C62 C42 C12 111.1(3)
C52 C42 C12 111.1(3)
C62 C42 H42 107.6
C52 C42 H42 107.6
C12 C42 H42 107.6
C41 C61 H61A 109.5
C41 C61 H61B 109.5
H61A C61 H61B 109.5
C41 C61 H61C 109.5
H61A C61 H61C 109.5
H61B C61 H61C 109.5
C42 C52 H52A 109.5
C42 C52 H52B 109.5
H52A C52 H52B 109.5
C42 C52 H52C 109.5
H52A C52 H52C 109.5
H52B C52 H52C 109.5
C42 C62 H62A 109.5
C42 C62 H62B 109.5
H62A C62 H62B 109.5
C42 C62 H62C 109.5
H62A C62 H62C 109.5
H62B C62 H62C 109.5
C13 C23 S13 118.2(8)
C13 C23 H23A 107.8
S13 C23 H23A 107.8
C13 C23 H23B 107.8
S13 C23 H23B 107.8
H23A C23 H23B 107.1
C23 S13 C33 105.2(4)
C43 C33 C83 120.0
C43 C33 S13 116.6(6)
C83 C33 S13 123.4(6)
C33 C43 C53 120.0
C33 C43 H43 120.0
C53 C43 H43 120.0
C63 C53 C43 120.0
C63 C53 H53 120.0
C43 C53 H53 120.0
C53 C63 C73 120.0
C53 C63 H63 120.0
C73 C63 H63 120.0
C83 C73 C63 120.0
C83 C73 H73 120.0
C63 C73 H73 120.0
C73 C83 C33 120.0
C73 C83 H83 120.0
C33 C83 H83 120.0
C13 C23A S13A 118.9(17)
C13 C23A H23C 107.6
S13A C23A H23C 107.6
C13 C23A H23D 107.6
S13A C23A H23D 107.6
H23C C23A H23D 107.0
C23A S13A C33A 105(2)
C43A C33A C83A 120.0
C43A C33A S13A 125.0(12)
C83A C33A S13A 114.4(12)
C53A C43A C33A 120.0
C53A C43A H43A 120.0
C33A C43A H43A 120.0
C43A C53A C63A 120.0
C43A C53A H53A 120.0
C63A C53A H53A 120.0
C73A C63A C53A 120.0
C73A C63A H63A 120.0
C53A C63A H63A 120.0
C83A C73A C63A 120.0
C83A C73A H73A 120.0
C63A C73A H73A 120.0
C73A C83A C33A 120.0
C73A C83A H83A 120.0
C33A C83A H83A 120.0

loop_
_geom_bond_atom_site_label_1
_geom_bond_atom_site_label_2
_geom_bond_distance
Cu N22 1.975(3)
Cu N21 2.035(2)
Cu Cl2 2.1882(9)
Cu Cl1 2.2130(9)
C32 N12 1.352(3)
C32 C22 1.376(4)
C32 C72 1.503(4)
N12 N22 1.373(3)
N12 C13 1.449(3)
C72 C92 1.506(4)
C72 C82 1.528(4)
C72 H72 0.9800
N11 C31 1.364(3)
N11 N21 1.382(3)
N11 C13 1.454(3)
N22 C12 1.337(3)
C31 C21 1.359(4)
C31 C71 1.494(4)
N21 C11 1.342(3)
C13 C23A 1.54(2)
C13 C23 1.537(7)
C13 H13 0.9800
C11 C21 1.395(4)
C11 C41 1.509(4)
C81 C71 1.496(4)
C81 H81A 0.9600
C81 H81B 0.9600
C81 H81C 0.9600
C82 H82A 0.9600
C82 H82B 0.9600
C82 H82C 0.9600
C22 C12 1.379(4)
C22 H22 0.9300
C21 H21 0.9300
C71 C91 1.513(4)
C71 H71 0.9800
C92 H92A 0.9600
C92 H92B 0.9600
C92 H92C 0.9600
C91 H91A 0.9600
C91 H91B 0.9600
C91 H91C 0.9600
C41 C51 1.484(6)
C41 C61 1.539(6)
C41 H41 0.9800
C51 H51A 0.9600
C51 H51B 0.9600
C51 H51C 0.9600
C12 C42 1.513(4)
C42 C62 1.484(4)
C42 C52 1.504(5)
C42 H42 0.9800
C61 H61A 0.9600
C61 H61B 0.9600
C61 H61C 0.9600
C52 H52A 0.9600
C52 H52B 0.9600
C52 H52C 0.9600
C62 H62A 0.9600
C62 H62B 0.9600
C62 H62C 0.9600
C23 S13 1.737(14)
C23 H23A 0.9700
C23 H23B 0.9700
S13 C33 1.748(3)
C33 C43 1.3900
C33 C83 1.3900
C43 C53 1.3900
C43 H43 0.9300
C53 C63 1.3900
C53 H53 0.9300
C63 C73 1.3900
C63 H63 0.9300
C73 C83 1.3900
C73 H73 0.9300
C83 H83 0.9300
C23A S13A 1.69(2)
C23A H23C 0.9700
C23A H23D 0.9700
S13A C33A 1.822(9)
C33A C43A 1.3900
C33A C83A 1.3900
C43A C53A 1.3900
C43A H43A 0.9300
C53A C63A 1.3900
C53A H53A 0.9300
C63A C73A 1.3900
C63A H63A 0.9300
C73A C83A 1.3900
C73A H73A 0.9300
C83A H83A 0.9300
